data_7248323
loop_
_publ_author_name
'Nowicki, Krzysztof'
'Krajewska, Joanna'
'St\;epniewski, Tomasz'
'Wielechowska, Monika'
'Wi\'nska, Patrycja'
'Kaczmarczyk, Anna'
'Korpowska, Julia'
'Selent, Jana'
'Marek-Urban, Paulina H.'
'Durka, Krzysztof'
'Wozniak, Krzysztof'
'Laudy, Agnieszka E.'
'Luli\'nski, Sergiusz'

_publ_section_title
;
 Exploiting thiol-functionalized benzosiloxaboroles for achieving diverse
 substitution patterns -- synthesis, characterization and biological
 evaluation of promising antibacterial agents
;
_journal_name_full 'RSC Medicinal Chemistry'
_journal_paper_doi 10.1039/D4MD00061G
_journal_year 2024
_chemical_formula_moiety 'C12 H12 B F2 N O4 S Si, H2 O'
_chemical_formula_sum 'C12 H14 B F2 N O5 S Si'
_chemical_formula_weight 361.20
_chemical_name_systematic
;
3-((5,7-difluoro-3-hydroxy-1,1-dimethyl-1,3-dihydrobenzo[c][1,2,5]oxasilaborol-6-yl)thio)pyrrolidine-2,5-dione 
;
_space_group_crystal_system monoclinic
_space_group_IT_number 15
_space_group_name_Hall '-C 2yc'
_space_group_name_H-M_alt 'C 1 2/c 1'
_atom_sites_solution_hydrogens mixed
_audit_creation_method SHELXL-2013
_audit_update_record
;
2022-07-15 deposited with the CCDC.	2024-03-19 downloaded from the CCDC.
;
_cell_angle_alpha 90
_cell_angle_beta 119.051(5)
_cell_angle_gamma 90
_cell_formula_units_Z 8
_cell_length_a 26.9983(14)
_cell_length_b 8.38700(10)
_cell_length_c 16.1371(5)
_cell_measurement_reflns_used 10214
_cell_measurement_temperature 100(2)
_cell_measurement_theta_max 76.4290
_cell_measurement_theta_min 3.0950
_cell_volume 3194.3(3)
_computing_cell_refinement 'CrysAlisPro 1.171.40.67a (Rigaku OD, 2019)'
_computing_data_collection 'CrysAlisPro 1.171.40.67a (Rigaku OD, 2019)'
_computing_data_reduction 'CrysAlisPro 1.171.40.67a (Rigaku OD, 2019)'
_computing_structure_refinement 'SHELXL-2013 (Sheldrick, 2013)'
_diffrn_ambient_environment N~2~
_diffrn_ambient_temperature 100.00(10)
_diffrn_detector 'CCD plate'
_diffrn_detector_area_resol_mean 5.2195
_diffrn_detector_type Atlas
_diffrn_measured_fraction_theta_full 1.000
_diffrn_measured_fraction_theta_max 0.999
_diffrn_measurement_device 'four-circle diffractometer'
_diffrn_measurement_device_type 'SuperNova, Dual, Cu at home/near, Atlas'
_diffrn_radiation_monochromator mirror
_diffrn_radiation_probe x-ray
_diffrn_radiation_type 'Cu K\a'
_diffrn_radiation_wavelength 1.54184
_diffrn_reflns_av_R_equivalents 0.0208
_diffrn_reflns_av_unetI/netI 0.0168
_diffrn_reflns_Laue_measured_fraction_full 1.000
_diffrn_reflns_Laue_measured_fraction_max 0.999
_diffrn_reflns_limit_h_max 34
_diffrn_reflns_limit_h_min -33
_diffrn_reflns_limit_k_max 10
_diffrn_reflns_limit_k_min -9
_diffrn_reflns_limit_l_max 17
_diffrn_reflns_limit_l_min -20
_diffrn_reflns_number 14650
_diffrn_reflns_point_group_measured_fraction_full 1.000
_diffrn_reflns_point_group_measured_fraction_max 0.999
_diffrn_reflns_theta_full 67.679
_diffrn_reflns_theta_max 76.652
_diffrn_reflns_theta_min 3.746
_diffrn_source 'micro-focus sealed X-ray tube'
_diffrn_source_type 'SuperNova (Cu) X-ray Source'
_exptl_absorpt_coefficient_mu 2.945
_exptl_absorpt_correction_T_max 1.000
_exptl_absorpt_correction_T_min 0.712
_exptl_absorpt_correction_type gaussian
_exptl_absorpt_process_details
;
CrysAlisPro 1.171.40.67a (Rigaku Oxford Diffraction, 2019)
Numerical absorption correction based on gaussian integration over
			a multifaceted crystal model
Empirical absorption correction using spherical harmonics,
 implemented in SCALE3 ABSPACK scaling algorithm.
;
_exptl_crystal_colour colourless
_exptl_crystal_density_diffrn 1.502
_exptl_crystal_description block
_exptl_crystal_F_000 1488
_exptl_crystal_recrystallization_method 'Re-crystallisation from solvent: CHCl3'
_exptl_crystal_size_max 0.200
_exptl_crystal_size_mid 0.115
_exptl_crystal_size_min 0.091
_refine_diff_density_max 0.556
_refine_diff_density_min -0.253
_refine_diff_density_rms 0.048
_refine_ls_extinction_method none
_refine_ls_goodness_of_fit_ref 1.040
_refine_ls_hydrogen_treatment mixed
_refine_ls_matrix_type full
_refine_ls_number_parameters 224
_refine_ls_number_reflns 3361
_refine_ls_number_restraints 0
_refine_ls_restrained_S_all 1.040
_refine_ls_R_factor_all 0.0298
_refine_ls_R_factor_gt 0.0283
_refine_ls_shift/su_max 0.001
_refine_ls_shift/su_mean 0.000
_refine_ls_structure_factor_coef Fsqd
_refine_ls_weighting_details 'w=1/[\s^2^(Fo^2^)+(0.0395P)^2^+3.4713P] where P=(Fo^2^+2Fc^2^)/3'
_refine_ls_weighting_scheme calc
_refine_ls_wR_factor_gt 0.0745
_refine_ls_wR_factor_ref 0.0757
_reflns_Friedel_coverage 0.000
_reflns_number_gt 3215
_reflns_number_total 3361
_reflns_threshold_expression 'I > 2\s(I)'
_cod_data_source_file d4md00061g2.cif
_cod_data_source_block 12
_cod_original_cell_volume 3194.3(2)
_cod_original_sg_symbol_H-M 'C 2/c'
_cod_database_code 7248323
_shelx_space_group_comment
;
The symmetry employed for this shelxl refinement is uniquely defined
by the following loop, which should always be used as a source of
symmetry information in preference to the above space-group names.
They are only intended as comments.
;
_cell_oxdiff_measurement_reflns_used 10302
_oxdiff_exptl_absorpt_empirical_full_min 0.790
_oxdiff_exptl_absorpt_empirical_full_max 1.552
_oxdiff_exptl_absorpt_empirical_details
;
Empirical correction (ABSPACK) includes:
- Absorption correction using spherical harmonics
- Frame scaling
;
_shelxl_version_number 2013-4

loop_
_space_group_symop_operation_xyz
'x, y, z'
'-x, y, -z+1/2'
'x+1/2, y+1/2, z'
'-x+1/2, y+1/2, -z+1/2'
'-x, -y, -z'
'x, -y, z-1/2'
'-x+1/2, -y+1/2, -z'
'x+1/2, -y+1/2, z-1/2'

loop_
_atom_site_label
_atom_site_type_symbol
_atom_site_fract_x
_atom_site_fract_y
_atom_site_fract_z
_atom_site_U_iso_or_equiv
_atom_site_adp_type
_atom_site_occupancy
_atom_site_site_symmetry_order
_atom_site_calc_flag
_atom_site_refinement_flags_posn
_atom_site_refinement_flags_adp
_atom_site_refinement_flags_occupancy
_atom_site_disorder_assembly
_atom_site_disorder_group
H1 H 0.0164(9) 1.092(3) 0.4305(14) 0.038(5) Uiso 1 1 d . . . . .
H5A H 0.5181(11) 1.150(3) 0.9893(18) 0.057(7) Uiso 1 1 d . . . . .
H5B H 0.4642(11) 1.155(3) 0.9053(18) 0.057(7) Uiso 1 1 d . . . . .
H2 H 0.3930(10) 0.767(3) 0.9125(16) 0.043(6) Uiso 1 1 d . . . . .
S1 S 0.15797(2) 0.80411(4) 0.44790(2) 0.02016(9) Uani 1 1 d . . . . .
Si1 Si 0.35484(2) 1.15673(4) 0.70492(2) 0.01940(10) Uani 1 1 d . . . . .
F1 F 0.20506(3) 0.58894(9) 0.61666(6) 0.02481(18) Uani 1 1 d . . . . .
F2 F 0.23427(4) 1.08502(10) 0.51151(5) 0.02656(19) Uani 1 1 d . . . . .
O2 O 0.40356(4) 0.85253(13) 0.90831(7) 0.0268(2) Uani 1 1 d . . . . .
O3 O 0.11960(4) 1.05017(13) 0.56040(7) 0.0274(2) Uani 1 1 d . . . . .
O1 O 0.39640(4) 1.06732(12) 0.81044(7) 0.0253(2) Uani 1 1 d . . . . .
O5 O 0.48848(5) 1.21631(13) 0.95147(8) 0.0289(2) Uani 1 1 d . . . . .
C4 C 0.28457(6) 0.74071(16) 0.72003(9) 0.0193(3) Uani 1 1 d . . . . .
H4 H 0.2953 0.6620 0.7681 0.023 Uiso 1 1 calc R U . . .
O4 O -0.04354(5) 0.88338(17) 0.30391(9) 0.0402(3) Uani 1 1 d . . . . .
N1 N 0.03292(5) 1.00038(15) 0.42956(8) 0.0232(2) Uani 1 1 d . . . . .
C1 C 0.25062(6) 0.97228(15) 0.57985(9) 0.0191(2) Uani 1 1 d . . . . .
C5 C 0.23635(5) 0.72264(15) 0.63315(9) 0.0191(3) Uani 1 1 d . . . . .
C6 C 0.21727(5) 0.83618(16) 0.56044(9) 0.0184(2) Uani 1 1 d . . . . .
C9 C 0.08714(6) 0.96320(16) 0.49638(9) 0.0201(3) Uani 1 1 d . . . . .
C2 C 0.29995(5) 0.99599(15) 0.66383(9) 0.0185(2) Uani 1 1 d . . . . .
C10 C 0.10045(5) 0.79608(16) 0.47639(9) 0.0194(3) Uani 1 1 d . . . . .
H10 H 0.1101 0.7235 0.5313 0.023 Uiso 1 1 calc R U . . .
C3 C 0.31696(5) 0.87795(15) 0.73495(9) 0.0179(2) Uani 1 1 d . . . . .
B1 B 0.37476(6) 0.92650(18) 0.82411(11) 0.0209(3) Uani 1 1 d . . . . .
C11 C 0.04614(6) 0.74151(18) 0.38821(10) 0.0244(3) Uani 1 1 d . . . . .
H11A H 0.0534 0.7216 0.3346 0.029 Uiso 1 1 calc R U . . .
H11B H 0.0312 0.6427 0.4015 0.029 Uiso 1 1 calc R U . . .
C12 C 0.00507(6) 0.87820(19) 0.36612(10) 0.0260(3) Uani 1 1 d . . . . .
C7 C 0.33281(6) 1.35409(16) 0.72494(10) 0.0243(3) Uani 1 1 d . . . . .
H7A H 0.3131 1.3422 0.7620 0.037 Uiso 1 1 calc R U . . .
H7B H 0.3073 1.4036 0.6638 0.037 Uiso 1 1 calc R U . . .
H7C H 0.3663 1.4216 0.7597 0.037 Uiso 1 1 calc R U . . .
C8 C 0.39242(7) 1.17122(19) 0.63516(13) 0.0334(3) Uani 1 1 d . . . . .
H8A H 0.4036 1.0644 0.6259 0.050 Uiso 1 1 calc R U . . .
H8B H 0.4263 1.2376 0.6693 0.050 Uiso 1 1 calc R U . . .
H8C H 0.3673 1.2194 0.5734 0.050 Uiso 1 1 calc R U . . .

loop_
_atom_site_aniso_label
_atom_site_aniso_U_11
_atom_site_aniso_U_22
_atom_site_aniso_U_33
_atom_site_aniso_U_23
_atom_site_aniso_U_13
_atom_site_aniso_U_12
S1 0.01976(16) 0.02414(17) 0.01583(15) -0.00404(11) 0.00805(12) -0.00103(11)
Si1 0.02116(18) 0.01590(17) 0.01894(18) 0.00211(12) 0.00800(14) -0.00169(13)
F1 0.0233(4) 0.0182(4) 0.0286(4) 0.0004(3) 0.0092(3) -0.0052(3)
F2 0.0313(4) 0.0226(4) 0.0180(4) 0.0057(3) 0.0058(3) -0.0025(3)
O2 0.0253(5) 0.0219(5) 0.0226(5) 0.0066(4) 0.0033(4) -0.0024(4)
O3 0.0287(5) 0.0255(5) 0.0222(5) -0.0059(4) 0.0077(4) 0.0043(4)
O1 0.0220(5) 0.0200(5) 0.0234(5) 0.0049(4) 0.0027(4) -0.0042(4)
O5 0.0236(5) 0.0248(5) 0.0296(5) 0.0007(4) 0.0062(4) -0.0038(4)
C4 0.0213(6) 0.0170(6) 0.0205(6) 0.0022(5) 0.0108(5) 0.0014(5)
O4 0.0205(5) 0.0520(7) 0.0356(6) -0.0102(5) 0.0039(5) 0.0068(5)
N1 0.0224(6) 0.0229(6) 0.0229(5) 0.0007(4) 0.0101(5) 0.0055(5)
C1 0.0233(6) 0.0175(6) 0.0161(6) 0.0015(5) 0.0093(5) 0.0022(5)
C5 0.0198(6) 0.0158(6) 0.0240(6) -0.0023(5) 0.0124(5) -0.0020(5)
C6 0.0188(6) 0.0195(6) 0.0163(6) -0.0029(5) 0.0081(5) 0.0006(5)
C9 0.0220(6) 0.0216(6) 0.0171(6) 0.0001(5) 0.0098(5) 0.0033(5)
C2 0.0219(6) 0.0163(6) 0.0177(6) -0.0010(5) 0.0101(5) -0.0002(5)
C10 0.0197(6) 0.0195(6) 0.0181(6) -0.0003(5) 0.0085(5) 0.0011(5)
C3 0.0197(6) 0.0165(6) 0.0176(6) -0.0005(5) 0.0092(5) 0.0012(5)
B1 0.0204(7) 0.0183(7) 0.0211(7) 0.0018(5) 0.0079(6) -0.0001(5)
C11 0.0211(6) 0.0251(7) 0.0232(6) -0.0038(5) 0.0079(5) -0.0005(5)
C12 0.0206(6) 0.0324(7) 0.0239(7) -0.0027(6) 0.0098(6) 0.0021(6)
C7 0.0321(7) 0.0179(6) 0.0222(6) 0.0003(5) 0.0125(6) -0.0024(5)
C8 0.0382(8) 0.0278(7) 0.0446(9) 0.0037(7) 0.0285(7) -0.0002(6)

loop_
_atom_type_symbol
_atom_type_description
_atom_type_scat_dispersion_real
_atom_type_scat_dispersion_imag
_atom_type_scat_source
C C 0.0181 0.0091 'International Tables Vol C Tables 4.2.6.8 and 6.1.1.4'
H H 0.0000 0.0000 'International Tables Vol C Tables 4.2.6.8 and 6.1.1.4'
B B 0.0090 0.0039 'International Tables Vol C Tables 4.2.6.8 and 6.1.1.4'
Si Si 0.2541 0.3302 'International Tables Vol C Tables 4.2.6.8 and 6.1.1.4'
S S 0.3331 0.5567 'International Tables Vol C Tables 4.2.6.8 and 6.1.1.4'
O O 0.0492 0.0322 'International Tables Vol C Tables 4.2.6.8 and 6.1.1.4'
F F 0.0727 0.0534 'International Tables Vol C Tables 4.2.6.8 and 6.1.1.4'
N N 0.0311 0.0180 'International Tables Vol C Tables 4.2.6.8 and 6.1.1.4'

loop_
_exptl_crystal_face_index_h
_exptl_crystal_face_index_k
_exptl_crystal_face_index_l
_exptl_crystal_face_perp_dist
1 -1 -1 0.0610
-1 1 1 0.0787
12 0 -10 0.0382
-12 -1 10 0.0469
0 1 8 0.0374
10 -2 -9 0.0475
-12 0 -2 0.0469
15 -1 0 0.0295

loop_
_geom_angle_atom_site_label_1
_geom_angle_atom_site_label_2
_geom_angle_atom_site_label_3
_geom_angle
_geom_angle_site_symmetry_1
_geom_angle_site_symmetry_3
_geom_angle_publ_flag
C6 S1 C10 101.80(6) . . ?
O1 Si1 C7 109.56(6) . . ?
O1 Si1 C8 110.48(7) . . ?
C7 Si1 C8 111.56(7) . . ?
O1 Si1 C2 93.52(5) . . ?
C7 Si1 C2 116.27(6) . . ?
C8 Si1 C2 113.95(7) . . ?
B1 O2 H2 116.9(17) . . ?
B1 O1 Si1 114.46(9) . . ?
H5A O5 H5B 105(2) . . ?
C5 C4 C3 117.95(12) . . ?
C5 C4 H4 121.0 . . ?
C3 C4 H4 121.0 . . ?
C9 N1 C12 113.80(12) . . ?
C9 N1 H1 122.3(13) . . ?
C12 N1 H1 123.7(13) . . ?
F2 C1 C2 118.54(12) . . ?
F2 C1 C6 118.03(11) . . ?
C2 C1 C6 123.41(12) . . ?
F1 C5 C4 118.81(12) . . ?
F1 C5 C6 117.32(11) . . ?
C4 C5 C6 123.86(12) . . ?
C1 C6 C5 115.74(12) . . ?
C1 C6 S1 121.42(10) . . ?
C5 C6 S1 122.67(10) . . ?
O3 C9 N1 125.82(13) . . ?
O3 C9 C10 125.76(12) . . ?
N1 C9 C10 108.41(11) . . ?
C1 C2 C3 118.41(12) . . ?
C1 C2 Si1 132.37(10) . . ?
C3 C2 Si1 109.14(9) . . ?
C9 C10 C11 104.70(11) . . ?
C9 C10 S1 109.73(9) . . ?
C11 C10 S1 108.93(9) . . ?
C9 C10 H10 111.1 . . ?
C11 C10 H10 111.1 . . ?
S1 C10 H10 111.1 . . ?
C4 C3 C2 120.60(12) . . ?
C4 C3 B1 129.07(12) . . ?
C2 C3 B1 110.32(11) . . ?
O2 B1 O1 118.27(12) . . ?
O2 B1 C3 129.24(13) . . ?
O1 B1 C3 112.49(12) . . ?
C12 C11 C10 104.68(11) . . ?
C12 C11 H11A 110.8 . . ?
C10 C11 H11A 110.8 . . ?
C12 C11 H11B 110.8 . . ?
C10 C11 H11B 110.8 . . ?
H11A C11 H11B 108.9 . . ?
O4 C12 N1 124.76(14) . . ?
O4 C12 C11 126.93(14) . . ?
N1 C12 C11 108.30(12) . . ?
Si1 C7 H7A 109.5 . . ?
Si1 C7 H7B 109.5 . . ?
H7A C7 H7B 109.5 . . ?
Si1 C7 H7C 109.5 . . ?
H7A C7 H7C 109.5 . . ?
H7B C7 H7C 109.5 . . ?
Si1 C8 H8A 109.5 . . ?
Si1 C8 H8B 109.5 . . ?
H8A C8 H8B 109.5 . . ?
Si1 C8 H8C 109.5 . . ?
H8A C8 H8C 109.5 . . ?
H8B C8 H8C 109.5 . . ?

loop_
_geom_bond_atom_site_label_1
_geom_bond_atom_site_label_2
_geom_bond_distance
_geom_bond_site_symmetry_2
_geom_bond_publ_flag
S1 C6 1.7634(13) . ?
S1 C10 1.8224(13) . ?
Si1 O1 1.6927(10) . ?
Si1 C7 1.8398(15) . ?
Si1 C8 1.8496(16) . ?
Si1 C2 1.8705(14) . ?
F1 C5 1.3505(15) . ?
F2 C1 1.3536(15) . ?
O2 B1 1.3452(18) . ?
O2 H2 0.79(3) . ?
O3 C9 1.2199(17) . ?
O1 B1 1.3820(18) . ?
O5 H5A 0.92(3) . ?
O5 H5B 0.88(3) . ?
C4 C5 1.3823(19) . ?
C4 C3 1.3939(18) . ?
C4 H4 0.9500 . ?
O4 C12 1.2051(18) . ?
N1 C9 1.3674(17) . ?
N1 C12 1.3842(19) . ?
N1 H1 0.89(2) . ?
C1 C2 1.3772(18) . ?
C1 C6 1.3922(18) . ?
C5 C6 1.4006(19) . ?
C9 C10 1.5200(18) . ?
C2 C3 1.4129(18) . ?
C10 C11 1.5355(18) . ?
C10 H10 1.0000 . ?
C3 B1 1.5782(19) . ?
C11 C12 1.512(2) . ?
C11 H11A 0.9900 . ?
C11 H11B 0.9900 . ?
C7 H7A 0.9800 . ?
C7 H7B 0.9800 . ?
C7 H7C 0.9800 . ?
C8 H8A 0.9800 . ?
C8 H8B 0.9800 . ?
C8 H8C 0.9800 . ?

loop_
_exptl_oxdiff_crystal_face_indexfrac_h
_exptl_oxdiff_crystal_face_indexfrac_k
_exptl_oxdiff_crystal_face_indexfrac_l
_exptl_oxdiff_crystal_face_x
_exptl_oxdiff_crystal_face_y
_exptl_oxdiff_crystal_face_z
1.0010 -0.9992 -1.0024 -0.0272 -0.1171 0.1690
-1.0010 0.9992 1.0024 0.0272 0.1171 -0.1690
11.9930 0.0062 -10.0038 0.0962 0.4258 0.8493
-11.9910 -1.0060 10.0015 -0.1455 -0.5817 -0.7655
0.0203 0.9939 7.9935 -0.6273 -0.0031 -0.7792
9.9965 -1.9940 -9.0068 0.0379 0.0564 0.9332
-12.0266 0.0026 -1.9831 0.9187 -0.1875 0.1939
15.0284 -1.0013 -0.0206 -0.9863 0.1281 0.0587
